data_4034441
loop_
_publ_author_name
'Li, Kun'
'Chen, Li'
'Fan, Yun-Xiang'
'Wei, Yao'
'Yan, Sheng-Jiao'

_publ_section_title
;
 Multicomponent Tether Catalysis Synthesis of Highly Functionalized
 4-(Pyridin-2-ylmethyl)-2-aminopyrroles via Cascade Reaction Is
 Accompanied by Decarboxylation.
;
_journal_issue 18
_journal_name_full 'The Journal of organic chemistry'
_journal_page_first 11971
_journal_page_last 11982
_journal_paper_doi 10.1021/acs.joc.9b01814
_journal_volume 84
_journal_year 2019
_chemical_formula_moiety 'C25 H18 F3 N3 O'
_chemical_formula_sum 'C25 H18 F3 N3 O'
_chemical_formula_weight 433.42
_space_group_crystal_system orthorhombic
_space_group_IT_number 61
_space_group_name_Hall '-P 2ac 2ab'
_space_group_name_H-M_alt 'P b c a'
_atom_sites_solution_hydrogens geom
_atom_sites_solution_primary dual
_audit_creation_date 2018-11-18
_audit_creation_method
;
Olex2 1.2
(compiled 2018.05.29 svn.r3508 for OlexSys, GUI svn.r5506)
;
_cell_angle_alpha 90
_cell_angle_beta 90
_cell_angle_gamma 90
_cell_formula_units_Z 8
_cell_length_a 15.480(5)
_cell_length_b 11.486(4)
_cell_length_c 23.094(8)
_cell_measurement_reflns_used 793
_cell_measurement_temperature 296.15
_cell_measurement_theta_max 17.050
_cell_measurement_theta_min 2.826
_cell_volume 4106(2)
_computing_cell_refinement 'SAINT v8.34A (Bruker, 2013)'
_computing_data_reduction 'SAINT v8.34A (Bruker, 2013)'
_computing_molecular_graphics 'Olex2 (Dolomanov et al., 2009)'
_computing_publication_material 'Olex2 (Dolomanov et al., 2009)'
_computing_structure_refinement 'ShelXL (Sheldrick, 2015)'
_computing_structure_solution 'ShelXT (Sheldrick, 2015)'
_diffrn_ambient_temperature 296.15
_diffrn_measured_fraction_theta_full 0.999
_diffrn_measured_fraction_theta_max 0.999
_diffrn_measurement_device_type 'Bruker D8 Venture'
_diffrn_measurement_method 'phi and omega scans'
_diffrn_radiation_type MoK\a
_diffrn_radiation_wavelength 0.71073
_diffrn_reflns_av_R_equivalents 0.1718
_diffrn_reflns_av_unetI/netI 0.1451
_diffrn_reflns_Laue_measured_fraction_full 0.999
_diffrn_reflns_Laue_measured_fraction_max 0.999
_diffrn_reflns_limit_h_max 18
_diffrn_reflns_limit_h_min -17
_diffrn_reflns_limit_k_max 13
_diffrn_reflns_limit_k_min -13
_diffrn_reflns_limit_l_max 27
_diffrn_reflns_limit_l_min -11
_diffrn_reflns_number 16108
_diffrn_reflns_point_group_measured_fraction_full 0.999
_diffrn_reflns_point_group_measured_fraction_max 0.999
_diffrn_reflns_theta_full 24.996
_diffrn_reflns_theta_max 24.996
_diffrn_reflns_theta_min 2.378
_exptl_absorpt_coefficient_mu 0.106
_exptl_absorpt_correction_T_max 0.7456
_exptl_absorpt_correction_T_min 0.6374
_exptl_absorpt_correction_type multi-scan
_exptl_absorpt_process_details
'SADABS-2014/3 (Bruker,2014/3) was used for absorption correction. wR2(int) was 0.0524 before and 0.0399 after correction. The Ratio of minimum to maximum transmission is 0.8549. The \l/2 correction factor is 0.00150.'
_exptl_crystal_colour colourless
_exptl_crystal_colour_primary colourless
_exptl_crystal_density_diffrn 1.402
_exptl_crystal_description block
_exptl_crystal_F_000 1792
_exptl_crystal_size_max 0.25
_exptl_crystal_size_mid 0.23
_exptl_crystal_size_min 0.20
_refine_diff_density_max 0.191
_refine_diff_density_min -0.208
_refine_diff_density_rms 0.042
_refine_ls_extinction_coef 0.0031(4)
_refine_ls_extinction_expression Fc^*^=kFc[1+0.001xFc^2^\l^3^/sin(2\q)]^-1/4^
_refine_ls_extinction_method 'SHELXL-2018/3 (Sheldrick 2018)'
_refine_ls_goodness_of_fit_ref 0.997
_refine_ls_hydrogen_treatment constr
_refine_ls_matrix_type full
_refine_ls_number_parameters 300
_refine_ls_number_reflns 3609
_refine_ls_number_restraints 0
_refine_ls_restrained_S_all 0.997
_refine_ls_R_factor_all 0.2030
_refine_ls_R_factor_gt 0.0657
_refine_ls_shift/su_max 0.000
_refine_ls_shift/su_mean 0.000
_refine_ls_structure_factor_coef Fsqd
_refine_ls_weighting_details 'w=1/[\s^2^(Fo^2^)+(0.0478P)^2^] where P=(Fo^2^+2Fc^2^)/3'
_refine_ls_weighting_scheme calc
_refine_ls_wR_factor_gt 0.1057
_refine_ls_wR_factor_ref 0.1532
_reflns_Friedel_coverage 0.000
_reflns_number_gt 1426
_reflns_number_total 3609
_reflns_threshold_expression 'I > 2\s(I)'
_cod_data_source_file jo9b01814_si_002.cif
_cod_data_source_block 181116ysj_0m
_cod_database_code 4034441
_shelx_shelxl_version_number 2018/3
_shelx_space_group_comment
;
The symmetry employed for this shelxl refinement is uniquely defined
by the following loop, which should always be used as a source of
symmetry information in preference to the above space-group names.
They are only intended as comments.
;
_olex2_refinement_description
;
1. Fixed Uiso
 At 1.2 times of:
  All C(H) groups, All C(H,H) groups, All N(H) groups
2. Others
 Sof(H2A)=Sof(F2A)=1-FVAR(1)
 Sof(F2)=Sof(H25)=FVAR(1)
3.a Secondary CH2 refined with riding coordinates:
 C7(H7A,H7B), C8(H8A,H8B), C18(H18A,H18B)
3.b Aromatic/amide H refined with riding coordinates:
 N2(H2), C2(H2A), C3(H3), C12(H12), C13(H13), C15(H15), C16(H16), C20(H20),
 C21(H21), C22(H22), C23(H23), C24(H24), C25(H25)
;
_olex2_submission_special_instructions 'No special instructions were received'

loop_
_space_group_symop_operation_xyz
'x, y, z'
'-x+1/2, -y, z+1/2'
'-x, y+1/2, -z+1/2'
'x+1/2, -y+1/2, -z'
'-x, -y, -z'
'x-1/2, y, -z-1/2'
'x, -y-1/2, z-1/2'
'-x-1/2, y-1/2, z'

loop_
_atom_site_label
_atom_site_type_symbol
_atom_site_fract_x
_atom_site_fract_y
_atom_site_fract_z
_atom_site_U_iso_or_equiv
_atom_site_adp_type
_atom_site_occupancy
_atom_site_site_symmetry_order
_atom_site_calc_flag
_atom_site_refinement_flags_posn
_atom_site_refinement_flags_occupancy
_atom_site_disorder_assembly
_atom_site_disorder_group
F1 F 0.61461(19) 0.8269(3) 0.73365(14) 0.1124(12) Uani 1 1 d . . . .
F2 F 0.7449(2) 0.6849(3) 0.75694(17) 0.1092(19) Uani 0.818(7) 1 d . P A 1
F3 F 0.87160(19) -0.0348(2) 0.33364(13) 0.0997(11) Uani 1 1 d . . . .
O1 O 0.57835(19) 0.2356(3) 0.45803(14) 0.0745(11) Uani 1 1 d . . . .
N1 N 0.7681(2) 0.4244(3) 0.57267(15) 0.0418(9) Uani 1 1 d . . . .
N2 N 0.8511(2) 0.3298(3) 0.51080(15) 0.0516(10) Uani 1 1 d . . . .
H2 H 0.868984 0.273534 0.489331 0.062 Uiso 1 1 calc R . . .
N3 N 0.4476(2) 0.1896(3) 0.59915(17) 0.0645(12) Uani 1 1 d . . . .
C1 C 0.6294(4) 0.7322(5) 0.6993(3) 0.0746(17) Uani 1 1 d . . . .
C2 C 0.6957(4) 0.6605(5) 0.7122(3) 0.0728(16) Uani 1 1 d . . . .
H2A H 0.730002 0.676267 0.744347 0.087 Uiso 0.182(7) 1 calc R P A 2
C3 C 0.7134(3) 0.5646(4) 0.6787(2) 0.0582(13) Uani 1 1 d . . . .
H3 H 0.758516 0.514861 0.688555 0.070 Uiso 1 1 calc R . . .
C4 C 0.6633(3) 0.5428(4) 0.63000(19) 0.0448(12) Uani 1 1 d . . . .
C5 C 0.6827(3) 0.4464(4) 0.59069(19) 0.0444(12) Uani 1 1 d . . . .
C6 C 0.7700(3) 0.3421(4) 0.53153(19) 0.0414(11) Uani 1 1 d . . . .
C7 C 0.9038(3) 0.4283(4) 0.53098(19) 0.0549(13) Uani 1 1 d . . . .
H7A H 0.912394 0.484524 0.500178 0.066 Uiso 1 1 calc R . . .
H7B H 0.959745 0.401770 0.544557 0.066 Uiso 1 1 calc R . . .
C8 C 0.8516(2) 0.4813(4) 0.58046(19) 0.0510(13) Uani 1 1 d . . . .
H8A H 0.876752 0.462815 0.617821 0.061 Uiso 1 1 calc R . . .
H8B H 0.846921 0.565178 0.576542 0.061 Uiso 1 1 calc R . . .
C9 C 0.6855(3) 0.3008(4) 0.52206(19) 0.0420(11) Uani 1 1 d . . . .
C10 C 0.6554(3) 0.2358(4) 0.4733(2) 0.0492(12) Uani 1 1 d . . . .
C11 C 0.7171(3) 0.1682(4) 0.4370(2) 0.0446(12) Uani 1 1 d . . . .
C12 C 0.7802(3) 0.0981(4) 0.4606(2) 0.0491(12) Uani 1 1 d . . . .
H12 H 0.788129 0.097722 0.500524 0.059 Uiso 1 1 calc R . . .
C13 C 0.8321(3) 0.0281(4) 0.4263(3) 0.0567(13) Uani 1 1 d . . . .
H13 H 0.873887 -0.019945 0.442595 0.068 Uiso 1 1 calc R . . .
C14 C 0.8201(4) 0.0320(5) 0.3680(3) 0.0659(15) Uani 1 1 d . . . .
C15 C 0.7595(4) 0.1003(5) 0.3426(2) 0.0711(16) Uani 1 1 d . . . .
H15 H 0.753350 0.101359 0.302534 0.085 Uiso 1 1 calc R . . .
C16 C 0.7068(3) 0.1683(4) 0.3773(2) 0.0592(14) Uani 1 1 d . . . .
H16 H 0.664245 0.214343 0.360460 0.071 Uiso 1 1 calc R . . .
C17 C 0.6328(3) 0.3694(4) 0.56112(19) 0.0425(11) Uani 1 1 d . . . .
C18 C 0.5369(2) 0.3516(3) 0.57215(19) 0.0502(12) Uani 1 1 d . . . .
H18A H 0.513213 0.422793 0.588214 0.060 Uiso 1 1 calc R . . .
H18B H 0.508418 0.337529 0.535418 0.060 Uiso 1 1 calc R . . .
C19 C 0.5166(3) 0.2530(4) 0.61236(19) 0.0410(11) Uani 1 1 d . . . .
C20 C 0.4264(4) 0.1025(5) 0.6353(3) 0.0885(19) Uani 1 1 d . . . .
H20 H 0.378536 0.057338 0.625932 0.106 Uiso 1 1 calc R . . .
C21 C 0.4701(4) 0.0760(5) 0.6847(3) 0.090(2) Uani 1 1 d . . . .
H21 H 0.453320 0.014184 0.708193 0.108 Uiso 1 1 calc R . . .
C22 C 0.5399(4) 0.1440(6) 0.6985(2) 0.0850(18) Uani 1 1 d . . . .
H22 H 0.570575 0.130571 0.732504 0.102 Uiso 1 1 calc R . . .
C23 C 0.5643(3) 0.2323(4) 0.6618(2) 0.0620(14) Uani 1 1 d . . . .
H23 H 0.612420 0.277634 0.670212 0.074 Uiso 1 1 calc R . . .
C24 C 0.5954(3) 0.6198(4) 0.6180(2) 0.0546(13) Uani 1 1 d . . . .
H24 H 0.561732 0.607672 0.585237 0.066 Uiso 1 1 calc R . . .
C25 C 0.5774(4) 0.7126(5) 0.6533(3) 0.0689(16) Uani 1 1 d . . . .
H25 H 0.530502 0.760894 0.645838 0.083 Uiso 0.818(7) 1 calc R P A 1
F2A F 0.5201(10) 0.7849(13) 0.6573(7) 0.079(7) Uani 0.182(7) 1 d . P A 2

loop_
_atom_site_aniso_label
_atom_site_aniso_U_11
_atom_site_aniso_U_22
_atom_site_aniso_U_33
_atom_site_aniso_U_23
_atom_site_aniso_U_13
_atom_site_aniso_U_12
F1 0.103(3) 0.098(2) 0.137(3) -0.057(2) 0.000(2) 0.015(2)
F2 0.101(3) 0.133(4) 0.093(3) -0.053(3) -0.041(3) 0.030(3)
F3 0.107(2) 0.089(2) 0.103(3) -0.022(2) 0.038(2) 0.006(2)
O1 0.0371(19) 0.098(3) 0.089(3) -0.021(2) -0.0063(19) -0.007(2)
N1 0.026(2) 0.044(2) 0.056(3) -0.002(2) 0.0009(19) -0.0047(18)
N2 0.032(2) 0.044(2) 0.079(3) -0.007(2) 0.010(2) -0.0014(19)
N3 0.052(3) 0.064(3) 0.077(3) 0.000(2) 0.006(2) -0.020(2)
C1 0.067(4) 0.062(4) 0.094(5) -0.033(4) 0.011(4) 0.001(3)
C2 0.059(4) 0.082(4) 0.078(4) -0.018(4) -0.006(3) 0.006(4)
C3 0.044(3) 0.060(3) 0.070(4) -0.010(3) -0.002(3) 0.010(3)
C4 0.037(3) 0.045(3) 0.053(3) 0.003(3) 0.006(2) -0.008(3)
C5 0.033(3) 0.048(3) 0.052(3) 0.004(3) 0.006(2) -0.002(2)
C6 0.038(3) 0.040(3) 0.046(3) 0.003(2) 0.004(2) 0.001(3)
C7 0.034(3) 0.051(3) 0.079(4) -0.003(3) 0.006(3) -0.006(2)
C8 0.037(3) 0.048(3) 0.068(3) -0.004(3) -0.004(2) -0.005(2)
C9 0.029(2) 0.044(3) 0.053(3) 0.002(2) 0.001(2) -0.003(2)
C10 0.042(3) 0.044(3) 0.062(3) 0.008(3) 0.003(3) -0.009(3)
C11 0.041(3) 0.042(3) 0.051(3) 0.006(3) 0.000(3) -0.007(2)
C12 0.047(3) 0.048(3) 0.053(3) 0.001(3) 0.003(3) -0.010(3)
C13 0.046(3) 0.049(3) 0.075(4) 0.008(3) 0.005(3) -0.008(3)
C14 0.066(4) 0.054(4) 0.078(5) -0.009(3) 0.022(4) -0.004(3)
C15 0.095(5) 0.067(4) 0.051(4) -0.006(3) 0.006(4) -0.016(4)
C16 0.064(3) 0.053(3) 0.060(4) 0.006(3) -0.007(3) -0.005(3)
C17 0.027(3) 0.046(3) 0.054(3) 0.006(2) 0.003(2) -0.002(2)
C18 0.038(3) 0.054(3) 0.058(3) 0.001(3) 0.004(2) 0.000(3)
C19 0.030(3) 0.048(3) 0.045(3) -0.005(3) 0.007(2) 0.000(2)
C20 0.077(4) 0.074(4) 0.115(6) 0.024(4) 0.011(4) -0.033(3)
C21 0.094(5) 0.085(5) 0.090(5) 0.034(4) 0.033(4) 0.008(4)
C22 0.076(4) 0.115(5) 0.063(4) 0.016(4) 0.008(4) 0.013(4)
C23 0.048(3) 0.080(4) 0.058(4) 0.010(3) 0.004(3) -0.007(3)
C24 0.045(3) 0.053(3) 0.066(4) 0.005(3) -0.001(3) 0.003(3)
C25 0.054(4) 0.048(4) 0.105(5) -0.004(4) 0.008(4) 0.007(3)
F2A 0.066(12) 0.058(11) 0.114(15) -0.005(10) -0.031(10) 0.025(9)

loop_
_atom_type_symbol
_atom_type_description
_atom_type_scat_dispersion_real
_atom_type_scat_dispersion_imag
_atom_type_scat_source
C C 0.0033 0.0016 'International Tables Vol C Tables 4.2.6.8 and 6.1.1.4'
H H 0.0000 0.0000 'International Tables Vol C Tables 4.2.6.8 and 6.1.1.4'
F F 0.0171 0.0103 'International Tables Vol C Tables 4.2.6.8 and 6.1.1.4'
N N 0.0061 0.0033 'International Tables Vol C Tables 4.2.6.8 and 6.1.1.4'
O O 0.0106 0.0060 'International Tables Vol C Tables 4.2.6.8 and 6.1.1.4'

loop_
_geom_angle_atom_site_label_1
_geom_angle_atom_site_label_2
_geom_angle_atom_site_label_3
_geom_angle
C5 N1 C8 135.6(4)
C6 N1 C5 110.9(4)
C6 N1 C8 112.5(3)
C6 N2 C7 108.8(3)
C19 N3 C20 117.6(5)
C2 C1 F1 119.1(6)
C2 C1 C25 121.7(5)
C25 C1 F1 119.3(6)
F2 C2 C1 119.0(6)
F2 C2 C3 119.9(5)
C1 C2 C3 121.1(5)
C2 C3 C4 119.3(5)
C3 C4 C5 121.6(4)
C3 C4 C24 117.7(4)
C24 C4 C5 120.6(4)
N1 C5 C4 120.8(4)
C17 C5 N1 105.6(4)
C17 C5 C4 133.4(4)
N1 C6 N2 110.2(4)
N1 C6 C9 109.1(4)
N2 C6 C9 140.6(4)
N2 C7 C8 104.5(3)
N1 C8 C7 101.4(3)
C6 C9 C10 126.9(4)
C6 C9 C17 104.1(4)
C10 C9 C17 126.2(4)
O1 C10 C9 122.5(4)
O1 C10 C11 117.0(4)
C9 C10 C11 120.5(4)
C12 C11 C10 122.4(4)
C12 C11 C16 118.3(5)
C16 C11 C10 119.1(5)
C11 C12 C13 121.5(4)
C14 C13 C12 117.9(5)
C13 C14 F3 118.6(6)
C15 C14 F3 118.6(6)
C15 C14 C13 122.8(5)
C14 C15 C16 118.9(5)
C15 C16 C11 120.5(5)
C5 C17 C9 110.3(4)
C5 C17 C18 124.0(4)
C9 C17 C18 125.5(4)
C19 C18 C17 114.3(3)
N3 C19 C18 116.2(4)
N3 C19 C23 121.6(4)
C23 C19 C18 122.1(4)
N3 C20 C21 124.5(5)
C20 C21 C22 117.3(6)
C21 C22 C23 119.6(6)
C22 C23 C19 119.4(5)
C25 C24 C4 121.8(5)
C1 C25 C24 118.4(5)
F2A C25 C1 105.1(9)
F2A C25 C24 136.3(10)

loop_
_geom_bond_atom_site_label_1
_geom_bond_atom_site_label_2
_geom_bond_distance
F1 C1 1.365(5)
F2 C2 1.314(6)
F3 C14 1.361(5)
O1 C10 1.244(4)
N1 C5 1.409(5)
N1 C6 1.341(5)
N1 C8 1.461(5)
N2 C6 1.351(5)
N2 C7 1.471(5)
N3 C19 1.328(5)
N3 C20 1.343(6)
C1 C2 1.349(7)
C1 C25 1.351(6)
C2 C3 1.373(6)
C3 C4 1.390(5)
C4 C5 1.462(6)
C4 C24 1.401(5)
C5 C17 1.358(5)
C6 C9 1.408(5)
C7 C8 1.526(5)
C9 C10 1.429(6)
C9 C17 1.450(5)
C10 C11 1.489(6)
C11 C12 1.380(5)
C11 C16 1.387(6)
C12 C13 1.386(6)
C13 C14 1.360(6)
C14 C15 1.357(6)
C15 C16 1.385(6)
C17 C18 1.519(5)
C18 C19 1.498(5)
C19 C23 1.380(5)
C20 C21 1.362(7)
C21 C22 1.371(7)
C22 C23 1.374(6)
C24 C25 1.371(6)
C25 F2A 1.219(14)

loop_
_geom_torsion_atom_site_label_1
_geom_torsion_atom_site_label_2
_geom_torsion_atom_site_label_3
_geom_torsion_atom_site_label_4
_geom_torsion
F1 C1 C2 F2 -1.1(8)
F1 C1 C2 C3 -179.6(5)
F1 C1 C25 C24 177.4(4)
F1 C1 C25 F2A -6.7(10)
F2 C2 C3 C4 -177.1(4)
F3 C14 C15 C16 179.9(4)
O1 C10 C11 C12 -136.7(4)
O1 C10 C11 C16 38.2(6)
N1 C5 C17 C9 -2.4(5)
N1 C5 C17 C18 172.4(4)
N1 C6 C9 C10 163.2(4)
N1 C6 C9 C17 1.3(5)
N2 C6 C9 C10 -12.5(8)
N2 C6 C9 C17 -174.4(5)
N2 C7 C8 N1 -13.1(4)
N3 C19 C23 C22 -0.2(7)
N3 C20 C21 C22 0.8(9)
C1 C2 C3 C4 1.4(8)
C2 C1 C25 C24 -2.6(8)
C2 C1 C25 F2A 173.3(9)
C2 C3 C4 C5 175.9(4)
C2 C3 C4 C24 -1.0(6)
C3 C4 C5 N1 -44.6(6)
C3 C4 C5 C17 141.2(5)
C3 C4 C24 C25 -1.2(6)
C4 C5 C17 C9 172.4(4)
C4 C5 C17 C18 -12.7(7)
C4 C24 C25 C1 3.0(7)
C4 C24 C25 F2A -171.4(12)
C5 N1 C6 N2 174.2(3)
C5 N1 C6 C9 -2.9(5)
C5 N1 C8 C7 -160.9(4)
C5 C4 C24 C25 -178.2(4)
C5 C17 C18 C19 -95.3(5)
C6 N1 C5 C4 -172.4(4)
C6 N1 C5 C17 3.3(5)
C6 N1 C8 C7 6.4(4)
C6 N2 C7 C8 16.2(4)
C6 C9 C10 O1 -155.3(4)
C6 C9 C10 C11 22.3(6)
C6 C9 C17 C5 0.8(5)
C6 C9 C17 C18 -173.9(4)
C7 N2 C6 N1 -12.8(5)
C7 N2 C6 C9 162.8(5)
C8 N1 C5 C4 -4.9(7)
C8 N1 C5 C17 170.8(4)
C8 N1 C6 N2 3.7(5)
C8 N1 C6 C9 -173.4(3)
C9 C10 C11 C12 45.5(6)
C9 C10 C11 C16 -139.6(4)
C9 C17 C18 C19 78.7(5)
C10 C9 C17 C5 -161.3(4)
C10 C9 C17 C18 24.0(7)
C10 C11 C12 C13 174.4(4)
C10 C11 C16 C15 -175.7(4)
C11 C12 C13 C14 1.1(6)
C12 C11 C16 C15 -0.6(7)
C12 C13 C14 F3 178.9(4)
C12 C13 C14 C15 -0.5(7)
C13 C14 C15 C16 -0.6(7)
C14 C15 C16 C11 1.2(7)
C16 C11 C12 C13 -0.6(6)
C17 C9 C10 O1 2.8(7)
C17 C9 C10 C11 -179.6(4)
C17 C18 C19 N3 -141.4(4)
C17 C18 C19 C23 41.5(6)
C18 C19 C23 C22 176.8(4)
C19 N3 C20 C21 0.8(8)
C20 N3 C19 C18 -178.2(4)
C20 N3 C19 C23 -1.1(6)
C20 C21 C22 C23 -2.0(8)
C21 C22 C23 C19 1.7(7)
C24 C4 C5 N1 132.3(4)
C24 C4 C5 C17 -41.9(7)
C25 C1 C2 F2 178.9(5)
C25 C1 C2 C3 0.4(8)
